data_1564299
loop_
_publ_author_name
'Kubasov, A.S.'
'Matveev, E. Yu.'
'Klyukin, I.N.'
'Nichugovskiy, A.I.'
'Zhizhin, K. Yu'
'Kuznetsov, N.T.'

_publ_section_title
;
 Silver(I) complexes with substituted derivatives of the boron cluster
 anions as ligands
;
_journal_name_full 'Inorganica Chimica Acta'
_journal_page_first 119749
_journal_paper_doi 10.1016/j.ica.2020.119749
_journal_volume 510
_journal_year 2020
_chemical_formula_moiety 'C72 H60 Ag P4, C4 H17 B10 O2'
_chemical_formula_sum 'C76 H77 Ag B10 O2 P4'
_chemical_formula_weight 1362.22
_space_group_crystal_system triclinic
_space_group_IT_number 2
_space_group_name_Hall '-P 1'
_space_group_name_H-M_alt 'P -1'
_atom_sites_solution_hydrogens geom
_cell_angle_alpha 73.890(10)
_cell_angle_beta 84.190(10)
_cell_angle_gamma 89.930(10)
_cell_formula_units_Z 2
_cell_length_a 14.329(2)
_cell_length_b 14.682(2)
_cell_length_c 19.386(3)
_cell_measurement_reflns_used 42
_cell_measurement_temperature 293
_cell_measurement_theta_max 32.230
_cell_measurement_theta_min 27.954
_cell_volume 3896.6(10)
_computing_molecular_graphics 'Olex2 (Dolomanov et al., 2009)'
_computing_publication_material 'Olex2 (Dolomanov et al., 2009)'
_computing_structure_refinement 'ShelXL (Sheldrick, 2015)'
_diffrn_ambient_temperature 293
_diffrn_measured_fraction_theta_full 0.999
_diffrn_measured_fraction_theta_max 0.998
_diffrn_measurement_device_type 'Bruker P4'
_diffrn_measurement_method '\w scans'
_diffrn_radiation_monochromator graphite
_diffrn_radiation_type MoK\a
_diffrn_radiation_wavelength 0.71073
_diffrn_reflns_av_R_equivalents 0.0379
_diffrn_reflns_av_unetI/netI 0.0610
_diffrn_reflns_Laue_measured_fraction_full 0.999
_diffrn_reflns_Laue_measured_fraction_max 0.998
_diffrn_reflns_limit_h_max 1
_diffrn_reflns_limit_h_min -17
_diffrn_reflns_limit_k_max 18
_diffrn_reflns_limit_k_min -18
_diffrn_reflns_limit_l_max 23
_diffrn_reflns_limit_l_min -23
_diffrn_reflns_number 17808
_diffrn_reflns_point_group_measured_fraction_full 0.999
_diffrn_reflns_point_group_measured_fraction_max 0.998
_diffrn_reflns_theta_full 25.242
_diffrn_reflns_theta_max 26.000
_diffrn_reflns_theta_min 2.494
_diffrn_standards_interval_count 97
_diffrn_standards_number 3
_exptl_absorpt_coefficient_mu 0.383
_exptl_absorpt_correction_type none
_exptl_crystal_colour colourless
_exptl_crystal_colour_primary colourless
_exptl_crystal_density_diffrn 1.161
_exptl_crystal_description block
_exptl_crystal_F_000 1412
_exptl_crystal_size_max 0.48
_exptl_crystal_size_mid 0.3
_exptl_crystal_size_min 0.3
_refine_diff_density_max 1.003
_refine_diff_density_min -0.746
_refine_diff_density_rms 0.116
_refine_ls_extinction_coef 0.0132(11)
_refine_ls_extinction_expression Fc^*^=kFc[1+0.001xFc^2^\l^3^/sin(2\q)]^-1/4^
_refine_ls_extinction_method 'SHELXL-2017/1 (Sheldrick 2017)'
_refine_ls_goodness_of_fit_ref 1.041
_refine_ls_hydrogen_treatment constr
_refine_ls_matrix_type full
_refine_ls_number_parameters 821
_refine_ls_number_reflns 15291
_refine_ls_number_restraints 19
_refine_ls_restrained_S_all 1.041
_refine_ls_R_factor_all 0.1057
_refine_ls_R_factor_gt 0.0708
_refine_ls_shift/su_max 0.000
_refine_ls_shift/su_mean 0.000
_refine_ls_structure_factor_coef Fsqd
_refine_ls_weighting_details 'w=1/[\s^2^(Fo^2^)+(0.1121P)^2^+2.9970P] where P=(Fo^2^+2Fc^2^)/3'
_refine_ls_weighting_scheme calc
_refine_ls_wR_factor_gt 0.1800
_refine_ls_wR_factor_ref 0.2253
_reflns_Friedel_coverage 0.000
_reflns_Friedel_fraction_full .
_reflns_Friedel_fraction_max .
_reflns_number_gt 9681
_reflns_number_total 15291
_reflns_threshold_expression 'I > 2\s(I)'
_cod_data_source_file 2.cif
_cod_data_source_block b87
_cod_database_code 1564299
_shelx_space_group_comment
;
The symmetry employed for this shelxl refinement is uniquely defined
by the following loop, which should always be used as a source of
symmetry information in preference to the above space-group names.
They are only intended as comments.
;
_shelx_estimated_absorpt_t_max 0.894
_shelx_estimated_absorpt_t_min 0.838
_olex2_refinement_description
;
1. Fixed Uiso
 At 1.2 times of:
  All B(H) groups, All C(H) groups, All C(H,H) groups
2. Restrained distances
 O1-C73 = O1-C76
 1.48 with sigma of 0.01
 C73-C74 = C75-C76
 1.49 with sigma of 0.01
 O2-C74 = O2-C75
 1.42 with sigma of 0.01
 C74-C73
 1.52 with sigma of 0.02
3. Uiso/Uaniso restraints and constraints
Ag1 \\sim P2: within 2A with sigma of 0.01 and sigma for terminal atoms of 0.02
Uanis(Ag1) \\sim Ueq: with sigma of 0.1 and sigma for terminal atoms of 0.2
Uanis(P2) \\sim Ueq: with sigma of 0.1 and sigma for terminal atoms of 0.2
Uanis(P1) = Uanis(P2)
Uanis(P3) = Uanis(P2)
Uanis(P4) = Uanis(P2)
4.a Secondary CH2 refined with riding coordinates:
 C73(H73A,H73B), C74(H74A,H74B), C75(H75A,H75B), C76(H76A,H76B)
4.b Aromatic/amide H refined with riding coordinates:
 C2(H2), C3(H3), C4(H4), C5(H5), C6(H6), C8(H8), C9(H9), C10(H10), C11(H11),
 C12(H12), C14(H14), C15(H15), C16(H16), C17(H17), C18(H18), C20(H20), C21(H21),
  C22(H22), C23(H23), C24(H24), C26(H26), C27(H27), C28(H28), C29(H29),
 C30(H30), C32(H32), C33(H33), C34(H34), C35(H35), C36(H36), C38(H38), C39(H39),
  C40(H40), C41(H41), C42(H42), C44(H44), C45(H45), C46(H46), C47(H47),
 C48(H48), C50(H50), C51(H51), C52(H52), C53(H53), C54(H54), C56(H56), C57(H57),
  C58(H58), C59(H59), C60(H60), C62(H62), C63(H63), C64(H64), C65(H65),
 C66(H66), C68(H68), C69(H69), C70(H70), C71(H71), C72(H72)
4.c Boron cage BH refined with riding coordinates:
 B1(H1), B3(H3A), B4(H4A), B5(H5A), B6(H6A), B7(H7), B8(H8A), B9(H9A), B10(H10A)
;
_olex2_submission_special_instructions 'No special instructions were received'

loop_
_space_group_symop_operation_xyz
'x, y, z'
'-x, -y, -z'

loop_
_atom_site_label
_atom_site_type_symbol
_atom_site_fract_x
_atom_site_fract_y
_atom_site_fract_z
_atom_site_U_iso_or_equiv
_atom_site_adp_type
_atom_site_occupancy
_atom_site_site_symmetry_order
_atom_site_calc_flag
_atom_site_refinement_flags_posn
_atom_site_refinement_flags_adp
_atom_site_refinement_flags_occupancy
_atom_site_disorder_assembly
_atom_site_disorder_group
Ag1 Ag 0.21828(3) 0.18633(3) 0.19041(2) 0.05768(17) Uani 1 1 d . U . . .
P1 P 0.23323(9) 0.37526(9) 0.13574(7) 0.05463(19) Uani 1 1 d . . . . .
P2 P 0.34295(9) 0.10633(9) 0.11269(7) 0.05463(19) Uani 1 1 d . U . . .
P3 P 0.25152(9) 0.13451(9) 0.32877(7) 0.05463(19) Uani 1 1 d . . . . .
P4 P 0.04249(9) 0.12747(9) 0.18360(7) 0.05463(19) Uani 1 1 d . . . . .
O1 O 0.2848(3) 0.5128(3) 0.4820(2) 0.0877(13) Uani 1 1 d D . . . .
O2 O 0.2767(5) 0.5720(5) 0.3309(3) 0.129(2) Uani 1 1 d D . . . .
C1 C 0.3446(3) 0.4362(3) 0.1386(3) 0.0538(11) Uani 1 1 d . . . . .
C2 C 0.3831(4) 0.4151(4) 0.2054(3) 0.0685(14) Uani 1 1 d . . . . .
H2 H 0.354707 0.368515 0.244861 0.082 Uiso 1 1 calc R . . . .
C3 C 0.4638(4) 0.4640(5) 0.2124(3) 0.0817(17) Uani 1 1 d . . . . .
H3 H 0.488394 0.450396 0.256659 0.098 Uiso 1 1 calc R . . . .
C4 C 0.5073(5) 0.5328(5) 0.1537(4) 0.091(2) Uani 1 1 d . . . . .
H4 H 0.560760 0.565292 0.158669 0.109 Uiso 1 1 calc R . . . .
C5 C 0.4717(5) 0.5529(6) 0.0884(4) 0.102(2) Uani 1 1 d . . . . .
H5 H 0.501568 0.598598 0.049061 0.122 Uiso 1 1 calc R . . . .
C6 C 0.3906(4) 0.5051(5) 0.0803(3) 0.0810(17) Uani 1 1 d . . . . .
H6 H 0.367158 0.519496 0.035646 0.097 Uiso 1 1 calc R . . . .
C7 C 0.2123(3) 0.4201(3) 0.0395(3) 0.0542(11) Uani 1 1 d . . . . .
C8 C 0.2567(4) 0.3734(4) -0.0100(3) 0.0650(13) Uani 1 1 d . . . . .
H8 H 0.294553 0.322170 0.006859 0.078 Uiso 1 1 calc R . . . .
C9 C 0.2443(4) 0.4028(5) -0.0825(3) 0.0766(16) Uani 1 1 d . . . . .
H9 H 0.273947 0.371919 -0.114193 0.092 Uiso 1 1 calc R . . . .
C10 C 0.1875(5) 0.4787(5) -0.1078(3) 0.0872(19) Uani 1 1 d . . . . .
H10 H 0.179687 0.499056 -0.156731 0.105 Uiso 1 1 calc R . . . .
C11 C 0.1422(5) 0.5243(5) -0.0610(3) 0.097(2) Uani 1 1 d . . . . .
H11 H 0.103710 0.574729 -0.078370 0.116 Uiso 1 1 calc R . . . .
C12 C 0.1543(5) 0.4946(4) 0.0127(3) 0.0777(16) Uani 1 1 d . . . . .
H12 H 0.123092 0.525136 0.043972 0.093 Uiso 1 1 calc R . . . .
C13 C 0.1485(3) 0.4424(3) 0.1790(3) 0.0539(11) Uani 1 1 d . . . . .
C14 C 0.0576(4) 0.4031(4) 0.2054(3) 0.0656(13) Uani 1 1 d . . . . .
H14 H 0.041970 0.343391 0.201548 0.079 Uiso 1 1 calc R . . . .
C15 C -0.0085(4) 0.4521(5) 0.2371(3) 0.0828(17) Uani 1 1 d . . . . .
H15 H -0.067834 0.424958 0.254861 0.099 Uiso 1 1 calc R . . . .
C16 C 0.0139(5) 0.5423(5) 0.2424(4) 0.0839(18) Uani 1 1 d . . . . .
H16 H -0.030478 0.575493 0.263359 0.101 Uiso 1 1 calc R . . . .
C17 C 0.1016(5) 0.5816(4) 0.2164(4) 0.0828(18) Uani 1 1 d . . . . .
H17 H 0.115782 0.642120 0.219248 0.099 Uiso 1 1 calc R . . . .
C18 C 0.1702(4) 0.5328(4) 0.1857(3) 0.0682(14) Uani 1 1 d . . . . .
H18 H 0.229947 0.559938 0.169706 0.082 Uiso 1 1 calc R . . . .
C19 C 0.3183(4) 0.1291(3) 0.0173(2) 0.0578(12) Uani 1 1 d . . . . .
C20 C 0.2254(4) 0.1189(4) 0.0045(3) 0.0703(14) Uani 1 1 d . . . . .
H20 H 0.178811 0.101719 0.043140 0.084 Uiso 1 1 calc R . . . .
C21 C 0.2019(5) 0.1340(5) -0.0657(4) 0.0889(19) Uani 1 1 d . . . . .
H21 H 0.139742 0.126367 -0.073499 0.107 Uiso 1 1 calc R . . . .
C22 C 0.2697(6) 0.1603(5) -0.1235(3) 0.092(2) Uani 1 1 d . . . . .
H22 H 0.253300 0.169927 -0.170142 0.111 Uiso 1 1 calc R . . . .
C23 C 0.3636(6) 0.1726(5) -0.1123(3) 0.094(2) Uani 1 1 d . . . . .
H23 H 0.409412 0.191482 -0.151317 0.113 Uiso 1 1 calc R . . . .
C24 C 0.3875(4) 0.1559(4) -0.0414(3) 0.0732(15) Uani 1 1 d . . . . .
H24 H 0.449697 0.162787 -0.033488 0.088 Uiso 1 1 calc R . . . .
C25 C 0.4664(4) 0.1463(4) 0.1052(3) 0.0601(12) Uani 1 1 d . . . . .
C26 C 0.4845(4) 0.2416(4) 0.1042(3) 0.0743(15) Uani 1 1 d . . . . .
H26 H 0.434630 0.280913 0.108635 0.089 Uiso 1 1 calc R . . . .
C27 C 0.5769(5) 0.2771(5) 0.0966(4) 0.093(2) Uani 1 1 d . . . . .
H27 H 0.588011 0.339492 0.096544 0.111 Uiso 1 1 calc R . . . .
C28 C 0.6515(5) 0.2198(7) 0.0891(4) 0.107(2) Uani 1 1 d . . . . .
H28 H 0.712725 0.243609 0.083915 0.128 Uiso 1 1 calc R . . . .
C29 C 0.6350(5) 0.1263(7) 0.0893(5) 0.108(3) Uani 1 1 d . . . . .
H29 H 0.685421 0.087840 0.084331 0.130 Uiso 1 1 calc R . . . .
C30 C 0.5442(4) 0.0900(5) 0.0969(4) 0.0842(18) Uani 1 1 d . . . . .
H30 H 0.534446 0.027514 0.096430 0.101 Uiso 1 1 calc R . . . .
C31 C 0.3516(4) -0.0251(4) 0.1417(3) 0.0651(13) Uani 1 1 d . . . . .
C32 C 0.3432(4) -0.0829(4) 0.0955(3) 0.0715(15) Uani 1 1 d . . . . .
H32 H 0.332357 -0.055530 0.047715 0.086 Uiso 1 1 calc R . . . .
C33 C 0.3512(5) -0.1816(4) 0.1211(4) 0.091(2) Uani 1 1 d . . . . .
H33 H 0.346182 -0.219377 0.090142 0.110 Uiso 1 1 calc R . . . .
C34 C 0.3665(7) -0.2224(5) 0.1914(4) 0.111(3) Uani 1 1 d . . . . .
H34 H 0.371284 -0.287813 0.208316 0.134 Uiso 1 1 calc R . . . .
C35 C 0.3748(7) -0.1667(5) 0.2374(4) 0.125(3) Uani 1 1 d . . . . .
H35 H 0.384440 -0.195096 0.285282 0.150 Uiso 1 1 calc R . . . .
C36 C 0.3689(6) -0.0683(4) 0.2131(3) 0.093(2) Uani 1 1 d . . . . .
H36 H 0.376369 -0.031490 0.244342 0.112 Uiso 1 1 calc R . . . .
C37 C 0.3633(4) 0.1834(3) 0.3441(2) 0.0581(12) Uani 1 1 d . . . . .
C38 C 0.3723(4) 0.2284(4) 0.3986(3) 0.0704(14) Uani 1 1 d . . . . .
H38 H 0.319778 0.234298 0.429295 0.085 Uiso 1 1 calc R . . . .
C39 C 0.4592(5) 0.2640(5) 0.4069(4) 0.0824(17) Uani 1 1 d . . . . .
H39 H 0.464228 0.293120 0.443390 0.099 Uiso 1 1 calc R . . . .
C40 C 0.5380(5) 0.2567(5) 0.3619(4) 0.0857(18) Uani 1 1 d . . . . .
H40 H 0.595665 0.280980 0.367671 0.103 Uiso 1 1 calc R . . . .
C41 C 0.5304(5) 0.2131(5) 0.3080(4) 0.094(2) Uani 1 1 d . . . . .
H41 H 0.583411 0.207786 0.277650 0.112 Uiso 1 1 calc R . . . .
C42 C 0.4446(4) 0.1772(4) 0.2987(3) 0.0756(15) Uani 1 1 d . . . . .
H42 H 0.440764 0.148467 0.261867 0.091 Uiso 1 1 calc R . . . .
C43 C 0.1667(4) 0.1751(4) 0.3917(3) 0.0648(13) Uani 1 1 d . . . . .
C44 C 0.1316(4) 0.2657(5) 0.3686(3) 0.0778(16) Uani 1 1 d . . . . .
H44 H 0.148287 0.302309 0.321419 0.093 Uiso 1 1 calc R . . . .
C45 C 0.0723(5) 0.3024(6) 0.4145(5) 0.098(2) Uani 1 1 d . . . . .
H45 H 0.049388 0.362958 0.397773 0.118 Uiso 1 1 calc R . . . .
C46 C 0.0469(6) 0.2500(7) 0.4848(5) 0.112(3) Uani 1 1 d . . . . .
H46 H 0.008045 0.275341 0.515788 0.134 Uiso 1 1 calc R . . . .
C47 C 0.0799(6) 0.1595(7) 0.5087(4) 0.120(3) Uani 1 1 d . . . . .
H47 H 0.062814 0.123603 0.555994 0.144 Uiso 1 1 calc R . . . .
C48 C 0.1392(5) 0.1212(5) 0.4622(3) 0.096(2) Uani 1 1 d . . . . .
H48 H 0.160031 0.059647 0.478589 0.115 Uiso 1 1 calc R . . . .
C49 C 0.2587(4) 0.0069(4) 0.3748(3) 0.0683(14) Uani 1 1 d . . . . .
C50 C 0.1875(6) -0.0554(5) 0.3690(4) 0.096(2) Uani 1 1 d . . . . .
H50 H 0.140228 -0.032293 0.339811 0.115 Uiso 1 1 calc R . . . .
C51 C 0.1867(7) -0.1507(6) 0.4059(5) 0.121(3) Uani 1 1 d . . . . .
H51 H 0.138361 -0.190573 0.402036 0.145 Uiso 1 1 calc R . . . .
C52 C 0.2576(8) -0.1877(6) 0.4489(5) 0.122(3) Uani 1 1 d . . . . .
H52 H 0.256612 -0.251730 0.473892 0.147 Uiso 1 1 calc R . . . .
C53 C 0.3286(8) -0.1284(6) 0.4539(5) 0.130(3) Uani 1 1 d . . . . .
H53 H 0.376149 -0.152246 0.482623 0.156 Uiso 1 1 calc R . . . .
C54 C 0.3302(6) -0.0320(5) 0.4162(4) 0.109(3) Uani 1 1 d . . . . .
H54 H 0.380202 0.006810 0.418799 0.131 Uiso 1 1 calc R . . . .
C55 C -0.0019(4) 0.1583(4) 0.0939(3) 0.0651(13) Uani 1 1 d . . . . .
C56 C 0.0222(4) 0.2481(4) 0.0457(3) 0.0755(15) Uani 1 1 d . . . . .
H56 H 0.061684 0.289155 0.058826 0.091 Uiso 1 1 calc R . . . .
C57 C -0.0123(5) 0.2763(5) -0.0216(4) 0.0900(19) Uani 1 1 d . . . . .
H57 H 0.001900 0.336709 -0.052175 0.108 Uiso 1 1 calc R . . . .
C58 C -0.0683(6) 0.2130(6) -0.0426(4) 0.111(3) Uani 1 1 d . . . . .
H58 H -0.089428 0.230437 -0.088136 0.133 Uiso 1 1 calc R . . . .
C59 C -0.0925(6) 0.1247(6) 0.0040(4) 0.113(3) Uani 1 1 d . . . . .
H59 H -0.131974 0.083860 -0.009492 0.136 Uiso 1 1 calc R . . . .
C60 C -0.0582(5) 0.0965(5) 0.0710(4) 0.094(2) Uani 1 1 d . . . . .
H60 H -0.072693 0.035859 0.101085 0.113 Uiso 1 1 calc R . . . .
C61 C 0.0258(4) -0.0026(3) 0.2163(3) 0.0610(12) Uani 1 1 d . . . . .
C62 C 0.1013(4) -0.0575(4) 0.2046(4) 0.086(2) Uani 1 1 d . . . . .
H62 H 0.156873 -0.028214 0.179360 0.104 Uiso 1 1 calc R . . . .
C63 C 0.0947(6) -0.1580(5) 0.2308(5) 0.116(3) Uani 1 1 d . . . . .
H63 H 0.146171 -0.194126 0.223522 0.139 Uiso 1 1 calc R . . . .
C64 C 0.0119(6) -0.2019(5) 0.2669(4) 0.113(3) Uani 1 1 d . . . . .
H64 H 0.007448 -0.267649 0.284121 0.135 Uiso 1 1 calc R . . . .
C65 C -0.0648(5) -0.1479(5) 0.2775(4) 0.098(2) Uani 1 1 d . . . . .
H65 H -0.121096 -0.177767 0.300842 0.117 Uiso 1 1 calc R . . . .
C66 C -0.0580(4) -0.0481(4) 0.2533(4) 0.0820(18) Uani 1 1 d . . . . .
H66 H -0.109227 -0.012335 0.261779 0.098 Uiso 1 1 calc R . . . .
C67 C -0.0517(3) 0.1679(4) 0.2400(3) 0.0631(13) Uani 1 1 d . . . . .
C68 C -0.1262(4) 0.2226(4) 0.2103(4) 0.0819(17) Uani 1 1 d . . . . .
H68 H -0.131543 0.237184 0.161029 0.098 Uiso 1 1 calc R . . . .
C69 C -0.1931(5) 0.2554(6) 0.2566(6) 0.108(3) Uani 1 1 d . . . . .
H69 H -0.242584 0.291483 0.237335 0.129 Uiso 1 1 calc R . . . .
C70 C -0.1858(6) 0.2347(7) 0.3290(6) 0.120(3) Uani 1 1 d . . . . .
H70 H -0.229291 0.257612 0.358576 0.144 Uiso 1 1 calc R . . . .
C71 C -0.1136(5) 0.1796(7) 0.3581(5) 0.112(3) Uani 1 1 d . . . . .
H71 H -0.109710 0.164597 0.407563 0.135 Uiso 1 1 calc R . . . .
C72 C -0.0460(5) 0.1459(5) 0.3143(4) 0.0883(19) Uani 1 1 d . . . . .
H72 H 0.002432 0.109151 0.334655 0.106 Uiso 1 1 calc R . . . .
C73 C 0.3674(5) 0.5100(6) 0.4314(3) 0.122(3) Uani 1 1 d D . . . .
H73A H 0.371939 0.447071 0.424544 0.146 Uiso 1 1 calc R . . . .
H73B H 0.423598 0.523158 0.451287 0.146 Uiso 1 1 calc R . . . .
C74 C 0.3608(6) 0.5809(6) 0.3606(4) 0.126(3) Uani 1 1 d D . . . .
H74A H 0.365460 0.644104 0.366677 0.151 Uiso 1 1 calc R . . . .
H74B H 0.413379 0.573938 0.326994 0.151 Uiso 1 1 calc R . . . .
C75 C 0.1964(6) 0.5749(8) 0.3801(4) 0.155(4) Uani 1 1 d D . . . .
H75A H 0.140288 0.564215 0.358998 0.185 Uiso 1 1 calc R . . . .
H75B H 0.193206 0.637502 0.387562 0.185 Uiso 1 1 calc R . . . .
C76 C 0.1981(5) 0.5026(6) 0.4516(4) 0.117(3) Uani 1 1 d D . . . .
H76A H 0.144879 0.510697 0.484290 0.141 Uiso 1 1 calc R . . . .
H76B H 0.193124 0.439395 0.445520 0.141 Uiso 1 1 calc R . . . .
B1 B 0.2757(6) 0.3330(5) 0.5803(4) 0.082(2) Uani 1 1 d . . . . .
H1 H 0.263770 0.286030 0.546416 0.098 Uiso 1 1 calc R . . . .
B2 B 0.2887(5) 0.4523(4) 0.5612(3) 0.0668(16) Uani 1 1 d . . . . .
B3 B 0.1960(6) 0.3869(6) 0.6255(4) 0.084(2) Uani 1 1 d . . . . .
H3A H 0.121084 0.375121 0.621910 0.100 Uiso 1 1 calc R . . . .
B4 B 0.2893(6) 0.3065(5) 0.6699(4) 0.082(2) Uani 1 1 d . . . . .
H4A H 0.287508 0.231318 0.701081 0.098 Uiso 1 1 calc R . . . .
B5 B 0.3790(5) 0.3753(5) 0.6017(3) 0.0718(17) Uani 1 1 d . . . . .
H5A H 0.446273 0.354106 0.578889 0.086 Uiso 1 1 calc R . . . .
B6 B 0.2378(5) 0.5035(5) 0.6296(4) 0.0760(18) Uani 1 1 d . . . . .
H6A H 0.192474 0.565164 0.617366 0.091 Uiso 1 1 calc R . . . .
B7 B 0.2370(5) 0.3962(5) 0.7093(3) 0.0766(19) Uani 1 1 d . . . . .
H7 H 0.189768 0.373750 0.759708 0.092 Uiso 1 1 calc R . . . .
B8 B 0.3648(5) 0.3912(5) 0.6926(4) 0.0742(17) Uani 1 1 d . . . . .
H8A H 0.418060 0.365816 0.730089 0.089 Uiso 1 1 calc R . . . .
B9 B 0.3668(5) 0.4950(5) 0.6131(4) 0.0737(18) Uani 1 1 d . . . . .
H9A H 0.421265 0.550161 0.587741 0.088 Uiso 1 1 calc R . . . .
B10 B 0.3107(6) 0.4929(5) 0.6953(4) 0.081(2) Uani 1 1 d . . . . .
H10A H 0.319722 0.539724 0.729830 0.098 Uiso 1 1 calc R . . . .

loop_
_atom_site_aniso_label
_atom_site_aniso_U_11
_atom_site_aniso_U_22
_atom_site_aniso_U_33
_atom_site_aniso_U_23
_atom_site_aniso_U_13
_atom_site_aniso_U_12
Ag1 0.0610(3) 0.0579(2) 0.0546(2) -0.01731(16) -0.00347(17) -0.00278(17)
P1 0.0560(4) 0.0548(4) 0.0536(4) -0.0170(3) -0.0029(3) -0.0022(3)
P2 0.0560(4) 0.0548(4) 0.0536(4) -0.0170(3) -0.0029(3) -0.0022(3)
P3 0.0560(4) 0.0548(4) 0.0536(4) -0.0170(3) -0.0029(3) -0.0022(3)
P4 0.0560(4) 0.0548(4) 0.0536(4) -0.0170(3) -0.0029(3) -0.0022(3)
O1 0.092(3) 0.107(3) 0.056(2) -0.009(2) -0.007(2) -0.024(3)
O2 0.151(6) 0.157(5) 0.065(3) -0.002(3) -0.018(3) -0.020(4)
C1 0.053(3) 0.051(2) 0.058(3) -0.015(2) -0.007(2) -0.001(2)
C2 0.066(3) 0.066(3) 0.068(3) -0.007(3) -0.014(3) -0.006(3)
C3 0.073(4) 0.096(4) 0.079(4) -0.025(3) -0.019(3) -0.013(3)
C4 0.072(4) 0.112(5) 0.095(5) -0.036(4) -0.007(4) -0.038(4)
C5 0.092(5) 0.127(6) 0.076(4) -0.014(4) -0.003(4) -0.054(4)
C6 0.078(4) 0.097(4) 0.064(3) -0.017(3) -0.008(3) -0.028(3)
C7 0.058(3) 0.053(2) 0.055(3) -0.018(2) -0.009(2) -0.002(2)
C8 0.071(3) 0.060(3) 0.069(3) -0.024(2) -0.010(3) 0.005(3)
C9 0.075(4) 0.097(4) 0.067(3) -0.039(3) -0.007(3) 0.002(3)
C10 0.094(5) 0.113(5) 0.056(3) -0.023(3) -0.019(3) 0.007(4)
C11 0.118(6) 0.104(5) 0.067(4) -0.017(3) -0.026(4) 0.042(5)
C12 0.091(4) 0.083(4) 0.063(3) -0.025(3) -0.014(3) 0.033(3)
C13 0.055(3) 0.054(3) 0.054(3) -0.017(2) -0.008(2) 0.001(2)
C14 0.054(3) 0.069(3) 0.078(3) -0.029(3) -0.005(3) -0.002(3)
C15 0.063(4) 0.099(5) 0.089(4) -0.033(4) -0.001(3) 0.004(3)
C16 0.078(4) 0.093(4) 0.092(4) -0.045(4) -0.003(3) 0.025(4)
C17 0.090(5) 0.072(4) 0.100(5) -0.046(3) -0.010(4) 0.018(3)
C18 0.069(3) 0.058(3) 0.084(4) -0.033(3) 0.001(3) 0.000(3)
C19 0.071(3) 0.053(3) 0.047(2) -0.014(2) 0.001(2) 0.006(2)
C20 0.072(4) 0.079(4) 0.064(3) -0.028(3) -0.003(3) 0.002(3)
C21 0.098(5) 0.092(4) 0.085(4) -0.032(4) -0.028(4) 0.009(4)
C22 0.128(6) 0.093(5) 0.059(3) -0.020(3) -0.028(4) 0.031(4)
C23 0.116(6) 0.103(5) 0.055(3) -0.016(3) 0.006(4) 0.011(4)
C24 0.074(4) 0.086(4) 0.055(3) -0.017(3) 0.004(3) 0.009(3)
C25 0.061(3) 0.068(3) 0.051(3) -0.018(2) -0.004(2) 0.012(3)
C26 0.071(4) 0.077(4) 0.074(4) -0.021(3) -0.001(3) 0.007(3)
C27 0.084(5) 0.099(5) 0.092(5) -0.022(4) -0.005(4) -0.022(4)
C28 0.066(4) 0.157(8) 0.104(5) -0.048(5) -0.005(4) -0.012(5)
C29 0.063(4) 0.147(7) 0.133(7) -0.067(6) -0.021(4) 0.021(5)
C30 0.066(4) 0.097(4) 0.102(5) -0.049(4) -0.005(3) 0.016(3)
C31 0.069(3) 0.061(3) 0.060(3) -0.013(2) 0.010(3) 0.006(3)
C32 0.089(4) 0.055(3) 0.068(3) -0.018(2) 0.002(3) 0.007(3)
C33 0.115(6) 0.062(3) 0.098(5) -0.029(3) 0.002(4) 0.010(4)
C34 0.174(8) 0.056(3) 0.086(5) -0.005(3) 0.028(5) 0.013(4)
C35 0.215(10) 0.075(4) 0.067(4) 0.004(3) 0.006(5) 0.024(6)
C36 0.146(7) 0.071(4) 0.055(3) -0.007(3) -0.004(4) 0.017(4)
C37 0.061(3) 0.060(3) 0.048(2) -0.006(2) -0.006(2) -0.003(2)
C38 0.074(4) 0.075(3) 0.066(3) -0.026(3) -0.007(3) -0.006(3)
C39 0.079(4) 0.087(4) 0.089(4) -0.033(3) -0.019(4) -0.014(3)
C40 0.066(4) 0.088(4) 0.103(5) -0.021(4) -0.026(4) -0.009(3)
C41 0.068(4) 0.113(5) 0.094(5) -0.022(4) 0.001(4) -0.013(4)
C42 0.075(4) 0.087(4) 0.065(3) -0.020(3) -0.006(3) -0.002(3)
C43 0.060(3) 0.080(4) 0.057(3) -0.024(3) -0.001(2) -0.012(3)
C44 0.070(4) 0.092(4) 0.074(4) -0.030(3) -0.006(3) -0.007(3)
C45 0.085(5) 0.104(5) 0.120(6) -0.058(5) -0.004(4) 0.002(4)
C46 0.094(5) 0.138(7) 0.118(6) -0.072(6) 0.027(5) -0.005(5)
C47 0.134(7) 0.137(7) 0.082(5) -0.037(5) 0.042(5) -0.009(6)
C48 0.107(5) 0.103(5) 0.070(4) -0.020(3) 0.016(4) -0.006(4)
C49 0.082(4) 0.071(3) 0.050(3) -0.017(2) 0.002(3) -0.006(3)
C50 0.108(5) 0.078(4) 0.101(5) -0.029(4) 0.004(4) -0.013(4)
C51 0.130(7) 0.086(5) 0.141(8) -0.035(5) 0.020(6) -0.019(5)
C52 0.188(10) 0.071(4) 0.094(5) -0.010(4) 0.014(6) -0.020(6)
C53 0.185(10) 0.084(5) 0.113(6) 0.002(4) -0.054(6) 0.008(6)
C54 0.149(7) 0.078(4) 0.094(5) -0.004(4) -0.043(5) -0.010(5)
C55 0.058(3) 0.066(3) 0.073(3) -0.022(3) -0.006(3) -0.008(3)
C56 0.071(4) 0.075(4) 0.084(4) -0.026(3) -0.014(3) -0.008(3)
C57 0.095(5) 0.088(4) 0.081(4) -0.012(3) -0.015(4) 0.002(4)
C58 0.129(7) 0.116(6) 0.086(5) -0.018(4) -0.038(5) 0.001(5)
C59 0.124(7) 0.118(6) 0.106(6) -0.030(5) -0.055(5) -0.028(5)
C60 0.104(5) 0.087(4) 0.094(5) -0.023(4) -0.033(4) -0.025(4)
C61 0.058(3) 0.055(3) 0.071(3) -0.022(2) 0.002(2) -0.012(2)
C62 0.075(4) 0.064(3) 0.119(5) -0.038(3) 0.032(4) -0.017(3)
C63 0.117(6) 0.062(4) 0.158(7) -0.034(4) 0.042(6) -0.008(4)
C64 0.146(7) 0.056(3) 0.133(6) -0.041(4) 0.039(6) -0.024(4)
C65 0.092(5) 0.075(4) 0.118(6) -0.029(4) 0.033(4) -0.033(4)
C66 0.062(3) 0.066(3) 0.114(5) -0.027(3) 0.015(3) -0.014(3)
C67 0.044(3) 0.067(3) 0.087(4) -0.036(3) -0.002(3) -0.007(2)
C68 0.061(4) 0.082(4) 0.108(5) -0.037(4) -0.006(3) 0.003(3)
C69 0.061(4) 0.105(5) 0.165(8) -0.059(6) 0.008(5) 0.008(4)
C70 0.069(5) 0.156(8) 0.167(9) -0.106(7) 0.019(5) -0.001(5)
C71 0.076(5) 0.163(8) 0.122(6) -0.086(6) 0.010(4) -0.016(5)
C72 0.068(4) 0.122(5) 0.093(4) -0.062(4) -0.005(3) -0.003(4)
C73 0.107(6) 0.165(8) 0.064(4) 0.007(4) 0.015(4) 0.019(6)
C74 0.142(8) 0.145(7) 0.065(4) 0.009(4) 0.002(5) -0.023(6)
C75 0.139(9) 0.207(11) 0.095(6) 0.002(7) -0.031(6) -0.028(8)
C76 0.105(6) 0.152(7) 0.080(5) -0.002(5) -0.025(4) -0.036(5)
B1 0.101(6) 0.075(4) 0.070(4) -0.023(3) -0.004(4) -0.021(4)
B2 0.081(4) 0.063(3) 0.053(3) -0.015(3) 0.005(3) -0.016(3)
B3 0.077(5) 0.107(6) 0.062(4) -0.018(4) -0.002(3) -0.028(4)
B4 0.103(6) 0.071(4) 0.066(4) -0.017(3) 0.011(4) -0.012(4)
B5 0.075(4) 0.079(4) 0.062(4) -0.026(3) 0.006(3) -0.006(3)
B6 0.082(5) 0.076(4) 0.076(4) -0.031(3) -0.008(4) 0.011(4)
B7 0.072(4) 0.100(5) 0.053(3) -0.018(3) 0.005(3) -0.011(4)
B8 0.071(4) 0.090(5) 0.064(4) -0.024(3) -0.009(3) -0.007(4)
B9 0.079(4) 0.072(4) 0.072(4) -0.029(3) 0.006(3) -0.022(3)
B10 0.094(5) 0.089(5) 0.067(4) -0.035(4) -0.003(4) -0.008(4)

loop_
_atom_type_symbol
_atom_type_description
_atom_type_scat_dispersion_real
_atom_type_scat_dispersion_imag
_atom_type_scat_source
C C 0.0033 0.0016 'International Tables Vol C Tables 4.2.6.8 and 6.1.1.4'
H H 0.0000 0.0000 'International Tables Vol C Tables 4.2.6.8 and 6.1.1.4'
Ag Ag -0.8971 1.1015 'International Tables Vol C Tables 4.2.6.8 and 6.1.1.4'
B B 0.0013 0.0007 'International Tables Vol C Tables 4.2.6.8 and 6.1.1.4'
O O 0.0106 0.0060 'International Tables Vol C Tables 4.2.6.8 and 6.1.1.4'
P P 0.1023 0.0942 'International Tables Vol C Tables 4.2.6.8 and 6.1.1.4'

loop_
_geom_angle_atom_site_label_1
_geom_angle_atom_site_label_2
_geom_angle_atom_site_label_3
_geom_angle
_geom_angle_site_symmetry_1
_geom_angle_site_symmetry_3
P1 Ag1 P2 108.65(4) . .
P1 Ag1 P4 109.31(4) . .
P3 Ag1 P1 110.91(4) . .
P3 Ag1 P2 109.84(4) . .
P3 Ag1 P4 107.83(4) . .
P4 Ag1 P2 110.31(4) . .
C1 P1 Ag1 118.80(16) . .
C1 P1 C7 102.6(2) . .
C1 P1 C13 101.1(2) . .
C7 P1 Ag1 114.98(15) . .
C13 P1 Ag1 114.97(16) . .
C13 P1 C7 102.0(2) . .
C19 P2 Ag1 112.87(17) . .
C19 P2 C31 102.2(2) . .
C25 P2 Ag1 116.19(16) . .
C25 P2 C19 103.5(2) . .
C25 P2 C31 102.3(2) . .
C31 P2 Ag1 117.79(16) . .
C37 P3 Ag1 113.18(15) . .
C37 P3 C43 101.9(2) . .
C37 P3 C49 102.7(3) . .
C43 P3 Ag1 115.92(18) . .
C49 P3 Ag1 118.58(17) . .
C49 P3 C43 102.4(2) . .
C55 P4 Ag1 117.41(17) . .
C55 P4 C67 102.8(3) . .
C61 P4 Ag1 112.91(18) . .
C61 P4 C55 103.8(2) . .
C61 P4 C67 101.8(2) . .
C67 P4 Ag1 116.18(16) . .
C73 O1 B2 116.1(5) . .
C76 O1 C73 111.6(6) . .
C76 O1 B2 115.0(4) . .
C74 O2 C75 111.6(6) . .
C2 C1 P1 117.5(4) . .
C6 C1 P1 124.4(4) . .
C6 C1 C2 118.0(5) . .
C1 C2 H2 119.9 . .
C3 C2 C1 120.2(5) . .
C3 C2 H2 119.9 . .
C2 C3 H3 119.9 . .
C4 C3 C2 120.3(6) . .
C4 C3 H3 119.9 . .
C3 C4 H4 119.9 . .
C5 C4 C3 120.1(6) . .
C5 C4 H4 119.9 . .
C4 C5 H5 119.8 . .
C4 C5 C6 120.5(6) . .
C6 C5 H5 119.8 . .
C1 C6 C5 120.8(5) . .
C1 C6 H6 119.6 . .
C5 C6 H6 119.6 . .
C8 C7 P1 117.9(4) . .
C12 C7 P1 124.2(4) . .
C12 C7 C8 117.8(5) . .
C7 C8 H8 119.4 . .
C9 C8 C7 121.1(5) . .
C9 C8 H8 119.4 . .
C8 C9 H9 120.2 . .
C8 C9 C10 119.7(5) . .
C10 C9 H9 120.2 . .
C9 C10 H10 119.7 . .
C11 C10 C9 120.6(6) . .
C11 C10 H10 119.7 . .
C10 C11 H11 120.0 . .
C10 C11 C12 120.1(6) . .
C12 C11 H11 120.0 . .
C7 C12 C11 120.7(5) . .
C7 C12 H12 119.6 . .
C11 C12 H12 119.6 . .
C14 C13 P1 119.3(4) . .
C18 C13 P1 122.5(4) . .
C18 C13 C14 118.2(5) . .
C13 C14 H14 119.5 . .
C15 C14 C13 121.0(5) . .
C15 C14 H14 119.5 . .
C14 C15 H15 120.0 . .
C14 C15 C16 120.0(6) . .
C16 C15 H15 120.0 . .
C15 C16 H16 120.2 . .
C17 C16 C15 119.6(6) . .
C17 C16 H16 120.2 . .
C16 C17 H17 119.2 . .
C16 C17 C18 121.5(6) . .
C18 C17 H17 119.2 . .
C13 C18 H18 120.2 . .
C17 C18 C13 119.6(5) . .
C17 C18 H18 120.2 . .
C20 C19 P2 117.4(4) . .
C20 C19 C24 119.0(5) . .
C24 C19 P2 123.6(4) . .
C19 C20 H20 119.7 . .
C21 C20 C19 120.6(6) . .
C21 C20 H20 119.7 . .
C20 C21 H21 119.7 . .
C22 C21 C20 120.5(7) . .
C22 C21 H21 119.7 . .
C21 C22 H22 119.9 . .
C21 C22 C23 120.2(6) . .
C23 C22 H22 119.9 . .
C22 C23 H23 120.4 . .
C22 C23 C24 119.3(6) . .
C24 C23 H23 120.4 . .
C19 C24 C23 120.4(6) . .
C19 C24 H24 119.8 . .
C23 C24 H24 119.8 . .
C26 C25 P2 117.8(4) . .
C30 C25 P2 124.5(4) . .
C30 C25 C26 117.6(5) . .
C25 C26 H26 119.7 . .
C27 C26 C25 120.6(6) . .
C27 C26 H26 119.7 . .
C26 C27 H27 119.9 . .
C28 C27 C26 120.3(7) . .
C28 C27 H27 119.9 . .
C27 C28 H28 120.1 . .
C27 C28 C29 119.9(7) . .
C29 C28 H28 120.1 . .
C28 C29 H29 119.7 . .
C30 C29 C28 120.6(7) . .
C30 C29 H29 119.7 . .
C25 C30 H30 119.5 . .
C29 C30 C25 121.0(6) . .
C29 C30 H30 119.5 . .
C32 C31 P2 123.5(4) . .
C36 C31 P2 118.0(4) . .
C36 C31 C32 118.5(5) . .
C31 C32 H32 119.8 . .
C33 C32 C31 120.3(6) . .
C33 C32 H32 119.8 . .
C32 C33 H33 119.9 . .
C34 C33 C32 120.1(6) . .
C34 C33 H33 119.9 . .
C33 C34 H34 119.9 . .
C33 C34 C35 120.2(6) . .
C35 C34 H34 119.9 . .
C34 C35 H35 119.5 . .
C34 C35 C36 120.9(7) . .
C36 C35 H35 119.5 . .
C31 C36 H36 120.0 . .
C35 C36 C31 120.0(6) . .
C35 C36 H36 120.0 . .
C38 C37 P3 123.6(4) . .
C42 C37 P3 118.9(4) . .
C42 C37 C38 117.5(5) . .
C37 C38 H38 119.8 . .
C39 C38 C37 120.5(6) . .
C39 C38 H38 119.8 . .
C38 C39 H39 119.6 . .
C40 C39 C38 120.9(6) . .
C40 C39 H39 119.6 . .
C39 C40 H40 120.3 . .
C39 C40 C41 119.4(6) . .
C41 C40 H40 120.3 . .
C40 C41 H41 119.6 . .
C40 C41 C42 120.7(6) . .
C42 C41 H41 119.6 . .
C37 C42 H42 119.5 . .
C41 C42 C37 121.0(6) . .
C41 C42 H42 119.5 . .
C44 C43 P3 118.3(4) . .
C44 C43 C48 118.2(6) . .
C48 C43 P3 123.4(5) . .
C43 C44 H44 119.4 . .
C45 C44 C43 121.2(6) . .
C45 C44 H44 119.4 . .
C44 C45 H45 119.7 . .
C46 C45 C44 120.7(8) . .
C46 C45 H45 119.7 . .
C45 C46 H46 120.4 . .
C45 C46 C47 119.2(7) . .
C47 C46 H46 120.4 . .
C46 C47 H47 119.7 . .
C46 C47 C48 120.6(7) . .
C48 C47 H47 119.7 . .
C43 C48 C47 120.1(7) . .
C43 C48 H48 119.9 . .
C47 C48 H48 119.9 . .
C50 C49 P3 118.8(5) . .
C54 C49 P3 123.9(5) . .
C54 C49 C50 117.2(6) . .
C49 C50 H50 119.5 . .
C51 C50 C49 121.0(8) . .
C51 C50 H50 119.5 . .
C50 C51 H51 119.6 . .
C50 C51 C52 120.8(9) . .
C52 C51 H51 119.6 . .
C51 C52 H52 120.5 . .
C53 C52 C51 119.0(8) . .
C53 C52 H52 120.5 . .
C52 C53 H53 119.7 . .
C52 C53 C54 120.5(9) . .
C54 C53 H53 119.7 . .
C49 C54 C53 121.4(8) . .
C49 C54 H54 119.3 . .
C53 C54 H54 119.3 . .
C56 C55 P4 118.7(4) . .
C60 C55 P4 123.4(5) . .
C60 C55 C56 117.9(5) . .
C55 C56 H56 119.5 . .
C57 C56 C55 121.0(6) . .
C57 C56 H56 119.5 . .
C56 C57 H57 120.3 . .
C56 C57 C58 119.5(6) . .
C58 C57 H57 120.3 . .
C57 C58 H58 119.9 . .
C59 C58 C57 120.2(7) . .
C59 C58 H58 119.9 . .
C58 C59 H59 119.9 . .
C58 C59 C60 120.2(7) . .
C60 C59 H59 119.9 . .
C55 C60 H60 119.5 . .
C59 C60 C55 121.0(6) . .
C59 C60 H60 119.5 . .
C62 C61 P4 117.7(4) . .
C62 C61 C66 118.7(5) . .
C66 C61 P4 123.6(4) . .
C61 C62 H62 119.6 . .
C61 C62 C63 120.8(6) . .
C63 C62 H62 119.6 . .
C62 C63 H63 120.1 . .
C64 C63 C62 119.9(7) . .
C64 C63 H63 120.1 . .
C63 C64 H64 120.0 . .
C63 C64 C65 119.9(6) . .
C65 C64 H64 120.0 . .
C64 C65 H65 119.8 . .
C64 C65 C66 120.5(6) . .
C66 C65 H65 119.8 . .
C61 C66 C65 120.2(6) . .
C61 C66 H66 119.9 . .
C65 C66 H66 119.9 . .
C68 C67 P4 122.4(5) . .
C72 C67 P4 118.3(4) . .
C72 C67 C68 119.3(5) . .
C67 C68 H68 120.4 . .
C67 C68 C69 119.1(7) . .
C69 C68 H68 120.4 . .
C68 C69 H69 119.5 . .
C70 C69 C68 120.9(8) . .
C70 C69 H69 119.5 . .
C69 C70 H70 120.1 . .
C69 C70 C71 119.8(7) . .
C71 C70 H70 120.1 . .
C70 C71 H71 119.4 . .
C70 C71 C72 121.1(8) . .
C72 C71 H71 119.4 . .
C67 C72 C71 119.7(7) . .
C67 C72 H72 120.1 . .
C71 C72 H72 120.1 . .
O1 C73 H73A 109.5 . .
O1 C73 H73B 109.5 . .
O1 C73 C74 110.7(6) . .
H73A C73 H73B 108.1 . .
C74 C73 H73A 109.5 . .
C74 C73 H73B 109.5 . .
O2 C74 C73 113.2(7) . .
O2 C74 H74A 108.9 . .
O2 C74 H74B 108.9 . .
C73 C74 H74A 108.9 . .
C73 C74 H74B 108.9 . .
H74A C74 H74B 107.8 . .
O2 C75 H75A 109.0 . .
O2 C75 H75B 109.0 . .
O2 C75 C76 112.8(7) . .
H75A C75 H75B 107.8 . .
C76 C75 H75A 109.0 . .
C76 C75 H75B 109.0 . .
O1 C76 C75 110.0(6) . .
O1 C76 H76A 109.7 . .
O1 C76 H76B 109.7 . .
C75 C76 H76A 109.7 . .
C75 C76 H76B 109.7 . .
H76A C76 H76B 108.2 . .
B2 B1 H1 132.2 . .
B2 B1 B3 64.1(4) . .
B2 B1 B4 97.5(5) . .
B2 B1 B5 63.7(4) . .
B3 B1 H1 129.1 . .
B3 B1 B4 67.7(5) . .
B3 B1 B5 99.9(5) . .
B4 B1 H1 130.3 . .
B4 B1 B5 64.2(4) . .
B5 B1 H1 130.9 . .
O1 B2 B1 118.4(5) . .
O1 B2 B3 129.5(5) . .
O1 B2 B5 130.1(5) . .
O1 B2 B6 115.9(5) . .
O1 B2 B9 116.5(4) . .
B1 B2 B3 58.0(4) . .
B1 B2 B5 59.3(4) . .
B1 B2 B6 115.5(5) . .
B1 B2 B9 116.1(5) . .
B3 B2 B5 93.5(4) . .
B6 B2 B3 61.6(4) . .
B6 B2 B5 105.9(4) . .
B6 B2 B9 62.1(4) . .
B9 B2 B3 105.8(4) . .
B9 B2 B5 61.2(4) . .
B1 B3 B2 57.8(4) . .
B1 B3 H3A 118.2 . .
B1 B3 B4 56.3(4) . .
B1 B3 B6 113.0(5) . .
B1 B3 B7 111.1(6) . .
B2 B3 H3A 132.5 . .
B2 B3 B4 87.4(5) . .
B2 B3 B6 59.0(4) . .
B2 B3 B7 100.2(5) . .
B4 B3 H3A 132.6 . .
B6 B3 H3A 119.6 . .
B6 B3 B4 101.7(5) . .
B7 B3 H3A 121.0 . .
B7 B3 B4 58.7(4) . .
B7 B3 B6 61.6(4) . .
B1 B4 B3 56.0(4) . .
B1 B4 H4A 118.1 . .
B1 B4 B5 58.8(4) . .
B1 B4 B7 110.8(6) . .
B1 B4 B8 113.6(5) . .
B3 B4 H4A 132.4 . .
B5 B4 B3 89.9(5) . .
B5 B4 H4A 130.0 . .
B7 B4 B3 58.7(4) . .
B7 B4 H4A 121.0 . .
B7 B4 B5 102.3(5) . .
B8 B4 B3 101.1(5) . .
B8 B4 H4A 119.9 . .
B8 B4 B5 60.3(4) . .
B8 B4 B7 60.4(4) . .
B1 B5 B2 57.0(4) . .
B1 B5 B4 57.0(4) . .
B1 B5 H5A 118.6 . .
B1 B5 B8 111.4(5) . .
B1 B5 B9 111.9(5) . .
B2 B5 B4 89.2(5) . .
B2 B5 H5A 132.3 . .
B2 B5 B8 99.9(5) . .
B2 B5 B9 59.1(4) . .
B4 B5 H5A 130.8 . .
B4 B5 B8 59.6(4) . .
B4 B5 B9 102.5(5) . .
B8 B5 H5A 121.3 . .
B8 B5 B9 60.2(4) . .
B9 B5 H5A 120.2 . .
B2 B6 B3 59.5(4) . .
B2 B6 H6A 122.3 . .
B2 B6 B7 98.6(5) . .
B2 B6 B9 59.1(4) . .
B3 B6 H6A 120.6 . .
B3 B6 B7 58.7(4) . .
B3 B6 B9 102.1(5) . .
B7 B6 H6A 132.6 . .
B9 B6 H6A 130.8 . .
B9 B6 B7 89.1(5) . .
B10 B6 B2 110.5(5) . .
B10 B6 B3 111.6(5) . .
B10 B6 H6A 118.7 . .
B10 B6 B7 57.0(4) . .
B10 B6 B9 57.1(4) . .
B3 B7 B4 62.7(4) . .
B3 B7 B6 59.6(4) . .
B3 B7 H7 119.3 . .
B3 B7 B8 103.5(5) . .
B4 B7 B6 103.1(4) . .
B4 B7 H7 119.3 . .
B4 B7 B8 59.8(4) . .
B6 B7 H7 131.3 . .
B8 B7 B6 89.8(4) . .
B8 B7 H7 130.9 . .
B10 B7 B3 111.8(5) . .
B10 B7 B4 112.1(5) . .
B10 B7 B6 56.4(4) . .
B10 B7 H7 119.1 . .
B10 B7 B8 56.9(4) . .
B4 B8 B5 60.0(4) . .
B4 B8 B7 59.8(4) . .
B4 B8 H8A 120.0 . .
B4 B8 B9 102.7(5) . .
B5 B8 H8A 120.6 . .
B5 B8 B9 60.0(4) . .
B7 B8 B5 101.7(5) . .
B7 B8 H8A 130.8 . .
B7 B8 B9 90.8(5) . .
B9 B8 H8A 130.5 . .
B10 B8 B4 113.2(6) . .
B10 B8 B5 112.6(5) . .
B10 B8 B7 58.0(4) . .
B10 B8 H8A 117.7 . .
B10 B8 B9 57.4(4) . .
B2 B9 B5 59.7(4) . .
B2 B9 B6 58.7(4) . .
B2 B9 B8 100.0(4) . .
B2 B9 H9A 122.1 . .
B5 B9 B6 102.3(5) . .
B5 B9 B8 59.8(4) . .
B5 B9 H9A 120.1 . .
B6 B9 H9A 130.7 . .
B8 B9 B6 90.2(4) . .
B8 B9 H9A 131.4 . .
B10 B9 B2 110.1(5) . .
B10 B9 B5 111.9(5) . .
B10 B9 B6 57.0(4) . .
B10 B9 B8 56.9(4) . .
B10 B9 H9A 119.0 . .
B6 B10 B7 66.6(4) . .
B6 B10 B9 65.9(4) . .
B6 B10 H10A 129.2 . .
B7 B10 H10A 130.0 . .
B8 B10 B6 100.8(5) . .
B8 B10 B7 65.1(4) . .
B8 B10 B9 65.6(4) . .
B8 B10 H10A 130.0 . .
B9 B10 B7 99.9(5) . .
B9 B10 H10A 130.0 . .

loop_
_geom_bond_atom_site_label_1
_geom_bond_atom_site_label_2
_geom_bond_distance
_geom_bond_site_symmetry_2
Ag1 P1 2.6809(14) .
Ag1 P2 2.6969(14) .
Ag1 P3 2.6695(14) .
Ag1 P4 2.6916(14) .
P1 C1 1.843(5) .
P1 C7 1.854(5) .
P1 C13 1.843(5) .
P2 C19 1.855(5) .
P2 C25 1.843(6) .
P2 C31 1.862(5) .
P3 C37 1.840(5) .
P3 C43 1.850(6) .
P3 C49 1.846(6) .
P4 C55 1.849(6) .
P4 C61 1.845(5) .
P4 C67 1.852(5) .
O1 C73 1.468(6) .
O1 C76 1.454(6) .
O1 B2 1.553(7) .
O2 C74 1.408(7) .
O2 C75 1.428(8) .
C1 C2 1.415(7) .
C1 C6 1.396(7) .
C2 H2 0.9300 .
C2 C3 1.400(8) .
C3 H3 0.9300 .
C3 C4 1.387(9) .
C4 H4 0.9300 .
C4 C5 1.368(9) .
C5 H5 0.9300 .
C5 C6 1.403(8) .
C6 H6 0.9300 .
C7 C8 1.426(7) .
C7 C12 1.389(7) .
C8 H8 0.9300 .
C8 C9 1.381(8) .
C9 H9 0.9300 .
C9 C10 1.385(9) .
C10 H10 0.9300 .
C10 C11 1.382(9) .
C11 H11 0.9300 .
C11 C12 1.401(8) .
C12 H12 0.9300 .
C13 C14 1.413(7) .
C13 C18 1.407(7) .
C14 H14 0.9300 .
C14 C15 1.385(8) .
C15 H15 0.9300 .
C15 C16 1.396(9) .
C16 H16 0.9300 .
C16 C17 1.371(9) .
C17 H17 0.9300 .
C17 C18 1.396(8) .
C18 H18 0.9300 .
C19 C20 1.395(8) .
C19 C24 1.399(7) .
C20 H20 0.9300 .
C20 C21 1.393(8) .
C21 H21 0.9300 .
C21 C22 1.374(10) .
C22 H22 0.9300 .
C22 C23 1.404(10) .
C23 H23 0.9300 .
C23 C24 1.405(8) .
C24 H24 0.9300 .
C25 C26 1.418(8) .
C25 C30 1.411(7) .
C26 H26 0.9300 .
C26 C27 1.403(9) .
C27 H27 0.9300 .
C27 C28 1.380(10) .
C28 H28 0.9300 .
C28 C29 1.392(11) .
C29 H29 0.9300 .
C29 C30 1.385(10) .
C30 H30 0.9300 .
C31 C32 1.409(7) .
C31 C36 1.401(8) .
C32 H32 0.9300 .
C32 C33 1.405(8) .
C33 H33 0.9300 .
C33 C34 1.369(10) .
C34 H34 0.9300 .
C34 C35 1.380(10) .
C35 H35 0.9300 .
C35 C36 1.394(9) .
C36 H36 0.9300 .
C37 C38 1.409(7) .
C37 C42 1.406(8) .
C38 H38 0.9300 .
C38 C39 1.394(8) .
C39 H39 0.9300 .
C39 C40 1.378(9) .
C40 H40 0.9300 .
C40 C41 1.381(9) .
C41 H41 0.9300 .
C41 C42 1.386(9) .
C42 H42 0.9300 .
C43 C44 1.393(8) .
C43 C48 1.393(8) .
C44 H44 0.9300 .
C44 C45 1.384(9) .
C45 H45 0.9300 .
C45 C46 1.379(11) .
C46 H46 0.9300 .
C46 C47 1.380(12) .
C47 H47 0.9300 .
C47 C48 1.405(10) .
C48 H48 0.9300 .
C49 C50 1.405(9) .
C49 C54 1.388(9) .
C50 H50 0.9300 .
C50 C51 1.383(10) .
C51 H51 0.9300 .
C51 C52 1.392(12) .
C52 H52 0.9300 .
C52 C53 1.368(12) .
C53 H53 0.9300 .
C53 C54 1.400(10) .
C54 H54 0.9300 .
C55 C56 1.408(8) .
C55 C60 1.403(8) .
C56 H56 0.9300 .
C56 C57 1.395(9) .
C57 H57 0.9300 .
C57 C58 1.397(10) .
C58 H58 0.9300 .
C58 C59 1.380(10) .
C59 H59 0.9300 .
C59 C60 1.390(9) .
C60 H60 0.9300 .
C61 C62 1.386(8) .
C61 C66 1.401(7) .
C62 H62 0.9300 .
C62 C63 1.421(8) .
C63 H63 0.9300 .
C63 C64 1.376(10) .
C64 H64 0.9300 .
C64 C65 1.385(10) .
C65 H65 0.9300 .
C65 C66 1.410(8) .
C66 H66 0.9300 .
C67 C68 1.408(8) .
C67 C72 1.397(8) .
C68 H68 0.9300 .
C68 C69 1.422(9) .
C69 H69 0.9300 .
C69 C70 1.366(12) .
C70 H70 0.9300 .
C70 C71 1.380(12) .
C71 H71 0.9300 .
C71 C72 1.404(9) .
C72 H72 0.9300 .
C73 H73A 0.9700 .
C73 H73B 0.9700 .
C73 C74 1.486(7) .
C74 H74A 0.9700 .
C74 H74B 0.9700 .
C75 H75A 0.9700 .
C75 H75B 0.9700 .
C75 C76 1.496(7) .
C76 H76A 0.9700 .
C76 H76B 0.9700 .
B1 H1 1.1000 .
B1 B2 1.694(9) .
B1 B3 1.697(11) .
B1 B4 1.703(10) .
B1 B5 1.737(10) .
B2 B3 1.801(9) .
B2 B5 1.811(10) .
B2 B6 1.791(9) .
B2 B9 1.799(9) .
B3 H3A 1.1000 .
B3 B4 1.895(12) .
B3 B6 1.838(10) .
B3 B7 1.821(9) .
B4 H4A 1.1000 .
B4 B5 1.828(10) .
B4 B7 1.821(10) .
B4 B8 1.820(10) .
B5 H5A 1.1000 .
B5 B8 1.833(9) .
B5 B9 1.838(9) .
B6 H6A 1.1000 .
B6 B7 1.874(10) .
B6 B9 1.853(11) .
B6 B10 1.702(10) .
B7 H7 1.1000 .
B7 B8 1.832(10) .
B7 B10 1.714(10) .
B8 H8A 1.1000 .
B8 B9 1.841(10) .
B8 B10 1.693(11) .
B9 H9A 1.1000 .
B9 B10 1.703(9) .
B10 H10A 1.1000 .

loop_
_smtbx_masks_void_nr
_smtbx_masks_void_average_x
_smtbx_masks_void_average_y
_smtbx_masks_void_average_z
_smtbx_masks_void_volume
_smtbx_masks_void_count_electrons
1 0.000 0.500 0.500 30.3 3.2
2 0.500 0.000 0.500 333.9 120.8
3 0.247 0.669 0.051 8.7 3.7
4 0.753 0.331 0.949 8.7 3.7
